data_7210605
loop_
_publ_author_name
'Ichikawa, Akio'
'Ono, Hiroshi'
'Mikata, Yuji'

_publ_section_title
;
 Crystal structures of Mosher's salt and ester elucidated by X-ray
 crystallography
;
_journal_issue 40
_journal_name_full CrystEngComm
_journal_page_first 8088
_journal_paper_doi 10.1039/c3ce41160e
_journal_volume 15
_journal_year 2013
_chemical_absolute_configuration rm
_chemical_formula_moiety 'C18 H20 F3 N O3'
_chemical_formula_sum 'C18 H20 F3 N O3'
_chemical_formula_weight 355.36
_space_group_IT_number 4
_symmetry_cell_setting monoclinic
_symmetry_Int_Tables_number 4
_symmetry_space_group_name_Hall 'P 2yb'
_symmetry_space_group_name_H-M 'P 1 21 1'
_atom_sites_solution_hydrogens geom
_atom_sites_solution_primary direct
_atom_sites_solution_secondary difmap
_cell_angle_alpha 90.0000
_cell_angle_beta 106.424(4)
_cell_angle_gamma 90.0000
_cell_formula_units_Z 2
_cell_length_a 11.364(5)
_cell_length_b 6.636(3)
_cell_length_c 12.345(5)
_cell_measurement_reflns_used 2746
_cell_measurement_temperature 123
_cell_measurement_theta_max 27.48
_cell_measurement_theta_min 3.07
_cell_volume 893.0(7)
_computing_cell_refinement CrystalClear
_computing_data_collection 'CrystalClear (Rigaku/MSC Inc., 2006)'
_computing_data_reduction CrystalClear
_computing_molecular_graphics 'CrystalStructure 4.0'
_computing_publication_material 'CrystalStructure 4.0 (Rigaku, 2010)'
_computing_structure_refinement 'SHELXL97 (Sheldrick, 2008)'
_computing_structure_solution 'SIR92 (Altomare, et al., 1994)'
_diffrn_ambient_temperature 123
_diffrn_detector_area_resol_mean 7.314
_diffrn_measured_fraction_theta_full 0.996
_diffrn_measured_fraction_theta_max 0.996
_diffrn_measurement_device_type 'Rigaku Mercury70'
_diffrn_measurement_method \w
_diffrn_radiation_type 'Mo K\a'
_diffrn_radiation_wavelength 0.71070
_diffrn_reflns_av_R_equivalents 0.0149
_diffrn_reflns_limit_h_max 14
_diffrn_reflns_limit_h_min -12
_diffrn_reflns_limit_k_max 8
_diffrn_reflns_limit_k_min -8
_diffrn_reflns_limit_l_max 15
_diffrn_reflns_limit_l_min -16
_diffrn_reflns_number 6941
_diffrn_reflns_theta_full 27.48
_diffrn_reflns_theta_max 27.48
_diffrn_standards_number 0
_exptl_absorpt_coefficient_mu 0.110
_exptl_absorpt_correction_T_max 0.989
_exptl_absorpt_correction_T_min 0.820
_exptl_absorpt_correction_type multi-scan
_exptl_absorpt_process_details 'REQAB (Rigaku, 1998)'
_exptl_crystal_colour colorless
_exptl_crystal_density_diffrn 1.322
_exptl_crystal_density_method 'not measured'
_exptl_crystal_description unknown
_exptl_crystal_F_000 372.00
_exptl_crystal_size_max 0.500
_exptl_crystal_size_mid 0.150
_exptl_crystal_size_min 0.100
_refine_diff_density_max 0.150
_refine_diff_density_min -0.250
_refine_ls_extinction_method none
_refine_ls_goodness_of_fit_ref 1.105
_refine_ls_hydrogen_treatment mixed
_refine_ls_number_parameters 295
_refine_ls_number_reflns 4008
_refine_ls_number_restraints 1
_refine_ls_R_factor_gt 0.0371
_refine_ls_shift/su_max 0.001
_refine_ls_structure_factor_coef Fsqd
_refine_ls_weighting_details 'w = 1/[\s^2^(Fo^2^)+(0.0453P)^2^+0.0138P] where P=(Fo^2^+2Fc^2^)/3'
_refine_ls_weighting_scheme calc
_refine_ls_wR_factor_ref 0.0896
_reflns_number_gt 3711
_reflns_number_total 4008
_reflns_threshold_expression F^2^>2.0\s(F^2^)
_cod_data_source_file c3ce41160e.txt
_cod_data_source_block RE88
_cod_database_code 7210605

loop_
_symmetry_equiv_pos_site_id
_symmetry_equiv_pos_as_xyz
1 +X,+Y,+Z
2 -X,1/2+Y,-Z

loop_
_atom_site_label
_atom_site_type_symbol
_atom_site_fract_x
_atom_site_fract_y
_atom_site_fract_z
_atom_site_U_iso_or_equiv
_atom_site_adp_type
_atom_site_occupancy
_atom_site_symmetry_multiplicity
_atom_site_calc_flag
_atom_site_refinement_flags
F1 F 0.02578(10) 0.57688(18) 0.91992(9) 0.0391(3) Uani 1.0 2 d .
F2 F 0.20390(10) 0.43777(18) 0.96097(9) 0.0407(3) Uani 1.0 2 d .
F3 F 0.18324(11) 0.7342(2) 1.02386(9) 0.0488(4) Uani 1.0 2 d .
O1 O 0.06139(10) 0.69870(16) 0.63068(9) 0.0236(3) Uani 1.0 2 d .
O2 O 0.09046(10) 0.40924(16) 0.72770(10) 0.0265(3) Uani 1.0 2 d .
O3 O 0.13357(11) 0.91837(18) 0.82212(10) 0.0283(3) Uani 1.0 2 d .
N1 N 0.10015(11) 1.09446(19) 0.57715(11) 0.0217(3) Uani 1.0 2 d .
C1 C 0.09934(13) 0.5946(3) 0.71950(13) 0.0207(3) Uani 1.0 2 d .
C2 C 0.16813(14) 0.7135(3) 0.82819(13) 0.0236(3) Uani 1.0 2 d .
C3 C 0.14540(17) 0.6130(3) 0.93264(15) 0.0319(4) Uani 1.0 2 d .
C4 C 0.00816(17) 0.9651(3) 0.81633(17) 0.0331(4) Uani 1.0 2 d .
C5 C 0.30660(15) 0.7127(3) 0.83984(13) 0.0268(4) Uani 1.0 2 d .
C6 C 0.36442(15) 0.5393(3) 0.81632(15) 0.0313(4) Uani 1.0 2 d .
C7 C 0.49001(17) 0.5415(4) 0.82697(16) 0.0401(5) Uani 1.0 2 d .
C8 C 0.55772(17) 0.7147(4) 0.86242(17) 0.0454(5) Uani 1.0 2 d .
C9 C 0.50126(19) 0.8840(4) 0.88756(17) 0.0426(5) Uani 1.0 2 d .
C10 C 0.37553(17) 0.8858(4) 0.87610(15) 0.0353(4) Uani 1.0 2 d .
C11 C 0.23071(15) 1.1243(3) 0.57684(14) 0.0243(4) Uani 1.0 2 d .
C12 C 0.24536(19) 1.3324(3) 0.53206(18) 0.0329(4) Uani 1.0 2 d .
C13 C 0.27338(14) 0.9625(3) 0.50947(13) 0.0247(4) Uani 1.0 2 d .
C14 C 0.37467(15) 0.8453(3) 0.56185(15) 0.0269(4) Uani 1.0 2 d .
C15 C 0.42567(16) 0.7139(3) 0.49929(16) 0.0306(4) Uani 1.0 2 d .
C16 C 0.37300(16) 0.6963(3) 0.38421(17) 0.0345(4) Uani 1.0 2 d .
C17 C 0.26996(18) 0.8087(3) 0.33146(17) 0.0363(5) Uani 1.0 2 d .
C18 C 0.22037(16) 0.9422(3) 0.39335(15) 0.0305(4) Uani 1.0 2 d .
H1 H -0.004(2) 1.121(4) 0.7989(19) 0.040(6) Uiso 1.0 2 d .
H1A H 0.0805 1.1866 0.6238 0.0261 Uiso 1.0 2 calc R
H1B H 0.0907 0.9680 0.6019 0.0261 Uiso 1.0 2 calc R
H1C H 0.0499 1.1107 0.5059 0.0261 Uiso 1.0 2 calc R
H2 H -0.016(2) 0.927(4) 0.887(2) 0.048(7) Uiso 1.0 2 d .
H3 H -0.048(2) 0.875(4) 0.754(2) 0.046(7) Uiso 1.0 2 d .
H4 H 0.3154(18) 0.407(4) 0.7911(17) 0.035(6) Uiso 1.0 2 d .
H5 H 0.530(2) 0.419(4) 0.8091(18) 0.040(6) Uiso 1.0 2 d .
H6 H 0.640(2) 0.718(4) 0.868(2) 0.054(7) Uiso 1.0 2 d .
H7 H 0.5479(18) 1.009(4) 0.9103(18) 0.042(6) Uiso 1.0 2 d .
H8 H 0.3337(18) 1.009(4) 0.8925(18) 0.041(6) Uiso 1.0 2 d .
H9 H 0.2193(17) 1.445(4) 0.5777(17) 0.035(6) Uiso 1.0 2 d .
H10 H 0.199(3) 1.349(4) 0.454(3) 0.060(8) Uiso 1.0 2 d .
H11 H 0.336(2) 1.352(4) 0.5384(18) 0.040(6) Uiso 1.0 2 d .
H12 H 0.2851(18) 1.120(3) 0.6584(17) 0.029(5) Uiso 1.0 2 d .
H13 H 0.409(2) 0.857(4) 0.650(2) 0.044(6) Uiso 1.0 2 d .
H14 H 0.497(2) 0.630(4) 0.5378(17) 0.039(6) Uiso 1.0 2 d .
H15 H 0.408(3) 0.605(4) 0.340(2) 0.054(7) Uiso 1.0 2 d .
H16 H 0.2309(19) 0.795(4) 0.2483(19) 0.039(6) Uiso 1.0 2 d .
H17 H 0.149(2) 1.023(4) 0.3535(19) 0.050(7) Uiso 1.0 2 d .

loop_
_atom_site_aniso_label
_atom_site_aniso_U_11
_atom_site_aniso_U_22
_atom_site_aniso_U_33
_atom_site_aniso_U_12
_atom_site_aniso_U_13
_atom_site_aniso_U_23
F1 0.0391(6) 0.0478(7) 0.0348(6) -0.0002(5) 0.0177(5) 0.0090(5)
F2 0.0460(6) 0.0424(7) 0.0324(6) 0.0071(5) 0.0090(5) 0.0152(5)
F3 0.0660(8) 0.0597(8) 0.0214(5) -0.0042(7) 0.0134(5) -0.0066(6)
O1 0.0277(6) 0.0210(6) 0.0201(6) -0.0001(5) 0.0033(5) 0.0021(5)
O2 0.0319(6) 0.0192(6) 0.0281(6) -0.0001(5) 0.0081(5) 0.0011(5)
O3 0.0337(6) 0.0227(6) 0.0284(6) 0.0004(5) 0.0088(5) -0.0040(5)
N1 0.0237(7) 0.0187(7) 0.0226(7) -0.0009(6) 0.0062(5) -0.0005(6)
C1 0.0216(7) 0.0191(8) 0.0225(8) 0.0003(6) 0.0082(6) -0.0008(6)
C2 0.0278(8) 0.0227(8) 0.0200(7) 0.0008(7) 0.0060(6) 0.0001(7)
C3 0.0382(10) 0.0359(10) 0.0209(8) 0.0014(8) 0.0070(7) 0.0009(8)
C4 0.0369(10) 0.0306(10) 0.0369(10) 0.0062(8) 0.0188(8) -0.0027(8)
C5 0.0282(8) 0.0316(9) 0.0179(7) -0.0022(7) 0.0021(6) -0.0004(7)
C6 0.0272(9) 0.0372(10) 0.0257(8) 0.0014(8) 0.0014(7) 0.0008(8)
C7 0.0300(9) 0.0553(14) 0.0320(10) 0.0092(9) 0.0040(8) 0.0028(10)
C8 0.0267(9) 0.0697(15) 0.0348(10) -0.0054(11) 0.0009(8) 0.0011(11)
C9 0.0348(10) 0.0563(14) 0.0311(10) -0.0137(10) 0.0003(8) -0.0045(10)
C10 0.0362(10) 0.0410(11) 0.0253(9) -0.0070(9) 0.0029(7) -0.0067(8)
C11 0.0218(8) 0.0242(8) 0.0261(8) -0.0001(7) 0.0055(7) -0.0019(7)
C12 0.0385(11) 0.0233(9) 0.0430(11) -0.0052(8) 0.0213(9) -0.0013(8)
C13 0.0231(7) 0.0235(8) 0.0286(9) -0.0026(7) 0.0091(7) -0.0020(7)
C14 0.0265(8) 0.0217(8) 0.0342(10) -0.0022(7) 0.0112(7) 0.0032(7)
C15 0.0283(8) 0.0246(8) 0.0417(10) 0.0010(8) 0.0146(8) 0.0045(8)
C16 0.0343(9) 0.0296(9) 0.0464(11) -0.0012(8) 0.0226(9) -0.0050(9)
C17 0.0357(10) 0.0402(11) 0.0350(10) -0.0017(8) 0.0130(8) -0.0095(9)
C18 0.0260(8) 0.0350(10) 0.0290(9) 0.0027(8) 0.0055(7) -0.0049(8)

loop_
_atom_type_symbol
_atom_type_description
_atom_type_scat_dispersion_real
_atom_type_scat_dispersion_imag
_atom_type_scat_source
C C 0.0033 0.0016
;
International Tables for Crystallography
(1992, Vol. C, Tables 4.2.6.8 and 6.1.1.4)
;
H H 0.0000 0.0000
;
International Tables for Crystallography
(1992, Vol. C, Table 6.1.1.4)
;
F F 0.0171 0.0103
;
International Tables for Crystallography
(1992, Vol. C, Tables 4.2.6.8 and 6.1.1.4)
;
N N 0.0061 0.0033
;
International Tables for Crystallography
(1992, Vol. C, Tables 4.2.6.8 and 6.1.1.4)
;
O O 0.0106 0.0060
;
International Tables for Crystallography
(1992, Vol. C, Tables 4.2.6.8 and 6.1.1.4)
;

loop_
_geom_angle_atom_site_label_1
_geom_angle_atom_site_label_2
_geom_angle_atom_site_label_3
_geom_angle
_geom_angle_publ_flag
C2 O3 C4 117.82(14) yes
O1 C1 O2 126.64(14) yes
O1 C1 C2 115.74(14) yes
O2 C1 C2 117.58(14) yes
O3 C2 C1 112.13(12) yes
O3 C2 C3 110.63(15) yes
O3 C2 C5 105.65(14) yes
C1 C2 C3 109.85(14) yes
C1 C2 C5 109.19(14) yes
C3 C2 C5 109.27(13) yes
F1 C3 F2 106.69(16) yes
F1 C3 F3 106.04(17) yes
F1 C3 C2 112.54(13) yes
F2 C3 F3 106.41(14) yes
F2 C3 C2 114.08(17) yes
F3 C3 C2 110.57(16) yes
C2 C5 C6 120.80(16) yes
C2 C5 C10 119.69(17) yes
C6 C5 C10 119.51(17) yes
C5 C6 C7 120.01(18) yes
C6 C7 C8 120.1(2) yes
C7 C8 C9 119.9(2) yes
C8 C9 C10 121.0(2) yes
C5 C10 C9 119.5(2) yes
N1 C11 C12 109.43(14) yes
N1 C11 C13 112.18(13) yes
C12 C11 C13 111.10(17) yes
C11 C13 C14 119.47(14) yes
C11 C13 C18 121.22(15) yes
C14 C13 C18 119.01(17) yes
C13 C14 C15 120.78(16) yes
C14 C15 C16 119.69(16) yes
C15 C16 C17 120.0(2) yes
C16 C17 C18 120.34(18) yes
C13 C18 C17 120.13(16) yes
C11 N1 H1A 109.468 no
C11 N1 H1B 109.471 no
C11 N1 H1C 109.473 no
H1A N1 H1B 109.477 no
H1A N1 H1C 109.468 no
H1B N1 H1C 109.470 no
O3 C4 H1 106.7(13) no
O3 C4 H2 114.2(12) no
O3 C4 H3 107.9(14) no
H1 C4 H2 111(2) no
H1 C4 H3 113.4(16) no
H2 C4 H3 103.3(19) no
C5 C6 H4 121.0(12) no
C7 C6 H4 119.0(12) no
C6 C7 H5 119.4(13) no
C8 C7 H5 120.5(13) no
C7 C8 H6 120.5(17) no
C9 C8 H6 119.6(17) no
C8 C9 H7 120.4(14) no
C10 C9 H7 118.5(14) no
C5 C10 H8 119.2(13) no
C9 C10 H8 121.3(13) no
N1 C11 H12 108.5(13) no
C12 C11 H12 106.8(12) no
C13 C11 H12 108.7(12) no
C11 C12 H9 112.6(13) no
C11 C12 H10 112.5(16) no
C11 C12 H11 107.6(12) no
H9 C12 H10 108(2) no
H9 C12 H11 107.8(17) no
H10 C12 H11 108(2) no
C13 C14 H13 117.1(13) no
C15 C14 H13 122.1(13) no
C14 C15 H14 120.0(13) no
C16 C15 H14 120.3(13) no
C15 C16 H15 120.3(13) no
C17 C16 H15 119.7(13) no
C16 C17 H16 120.3(14) no
C18 C17 H16 119.3(14) no
C13 C18 H17 121.3(15) no
C17 C18 H17 118.6(15) no

loop_
_geom_bond_atom_site_label_1
_geom_bond_atom_site_label_2
_geom_bond_distance
_geom_bond_publ_flag
F1 C3 1.345(3) yes
F2 C3 1.336(3) yes
F3 C3 1.352(3) yes
O1 C1 1.2641(19) yes
O2 C1 1.241(2) yes
O3 C2 1.411(2) yes
O3 C4 1.440(3) yes
N1 C11 1.498(3) yes
C1 C2 1.562(2) yes
C2 C3 1.537(3) yes
C2 C5 1.539(3) yes
C5 C6 1.396(3) yes
C5 C10 1.391(3) yes
C6 C7 1.396(3) yes
C7 C8 1.383(4) yes
C8 C9 1.372(4) yes
C9 C10 1.395(3) yes
C11 C12 1.514(3) yes
C11 C13 1.519(3) yes
C13 C14 1.388(3) yes
C13 C18 1.396(3) yes
C14 C15 1.395(3) yes
C15 C16 1.382(3) yes
C16 C17 1.386(3) yes
C17 C18 1.389(3) yes
N1 H1A 0.910 no
N1 H1B 0.910 no
N1 H1C 0.910 no
C4 H1 1.06(3) no
C4 H2 1.02(3) no
C4 H3 1.04(2) no
C6 H4 1.04(2) no
C7 H5 0.99(3) no
C8 H6 0.92(3) no
C9 H7 0.98(3) no
C10 H8 1.00(3) no
C11 H12 1.022(19) no
C12 H9 1.03(3) no
C12 H10 0.96(3) no
C12 H11 1.02(3) no
C14 H13 1.05(3) no
C15 H14 0.99(2) no
C16 H15 0.97(3) no
C17 H16 1.00(2) no
C18 H17 0.98(3) no

loop_
_geom_contact_atom_site_label_1
_geom_contact_atom_site_label_2
_geom_contact_distance
_geom_contact_publ_flag
_geom_contact_site_symmetry_2
F1 O2 2.897(2) no .
F1 O3 2.988(2) no .
F1 C1 2.829(3) no .
F1 C4 2.858(3) no .
F2 O2 2.8092(19) no .
F2 C1 3.062(2) no .
F2 C5 2.813(3) no .
F2 C6 2.968(3) no .
F3 O3 2.6870(19) no .
F3 C4 3.160(3) no .
F3 C5 2.991(3) no .
F3 C10 3.372(3) no .
O1 O3 2.6995(18) no .
O1 C4 3.087(3) no .
O1 C5 3.221(2) no .
O2 O3 3.562(2) no .
O2 C3 2.780(3) no .
O2 C5 3.175(3) no .
O2 C6 3.116(3) no .
O3 C10 2.648(3) no .
N1 C14 3.583(3) no .
N1 C18 3.129(3) no .
C1 C4 3.041(3) no .
C1 C6 2.933(3) no .
C3 C4 2.948(3) no .
C3 C6 3.243(3) no .
C3 C10 3.411(3) no .
C5 C8 2.788(3) no .
C6 C9 2.766(3) no .
C7 C10 2.780(4) no .
C12 C14 3.527(3) no .
C12 C18 3.073(3) no .
C13 C16 2.790(3) no .
C14 C17 2.766(3) no .
C15 C18 2.779(3) no .
F1 F3 3.497(2) no 2_547
F1 C4 3.466(3) no 2_547
F2 C8 3.308(3) no 2_647
F2 C9 3.363(3) no 2_647
F3 F1 3.497(2) no 2_557
O1 N1 2.774(2) no .
O1 N1 2.7871(18) no 2_546
O1 C11 3.584(3) no .
O1 C18 3.564(3) no 2_546
O2 O3 3.448(2) no 1_545
O2 N1 2.819(2) no 1_545
O2 C4 3.367(3) no 1_545
O2 C11 3.356(3) no 1_545
O2 C12 3.405(3) no 1_545
O2 C18 3.431(3) no 2_546
O3 O2 3.448(2) no 1_565
O3 N1 3.163(3) no .
N1 O1 2.774(2) no .
N1 O1 2.7871(18) no 2_556
N1 O2 2.819(2) no 1_565
N1 O3 3.163(3) no .
N1 C4 3.506(3) no .
C4 F1 3.466(3) no 2_557
C4 O2 3.367(3) no 1_565
C4 N1 3.506(3) no .
C8 F2 3.308(3) no 2_657
C9 F2 3.363(3) no 2_657
C11 O1 3.584(3) no .
C11 O2 3.356(3) no 1_565
C12 O2 3.405(3) no 1_565
C12 C15 3.353(3) no 1_565
C12 C16 3.572(4) no 1_565
C14 C15 3.560(3) no 2_656
C15 C12 3.353(3) no 1_545
C15 C14 3.560(3) no 2_646
C16 C12 3.572(4) no 1_545
C18 O1 3.564(3) no 2_556
C18 O2 3.431(3) no 2_556
F1 H2 2.39(3) no .
F1 H3 2.80(3) no .
F2 H4 2.75(3) no .
F3 H2 2.73(2) no .
F3 H8 3.23(3) no .
O1 H3 2.51(3) no .
O1 H4 3.573(19) no .
O2 H3 3.53(3) no .
O2 H4 2.45(2) no .
O3 H8 2.27(2) no .
N1 H9 2.69(3) no .
N1 H10 2.72(3) no .
N1 H11 3.32(3) no .
N1 H17 3.00(3) no .
C1 H2 3.52(3) no .
C1 H3 2.62(3) no .
C1 H4 2.67(2) no .
C2 H1 3.29(3) no .
C2 H2 2.79(3) no .
C2 H3 2.60(3) no .
C2 H4 2.75(3) no .
C2 H8 2.68(3) no .
C3 H2 2.73(3) no .
C3 H3 3.16(2) no .
C3 H4 3.25(3) no .
C3 H8 3.51(3) no .
C4 H8 3.56(2) no .
C5 H5 3.30(3) no .
C5 H7 3.28(3) no .
C6 H6 3.24(3) no .
C6 H8 3.30(3) no .
C7 H7 3.27(3) no .
C8 H4 3.34(2) no .
C8 H8 3.31(3) no .
C9 H5 3.28(3) no .
C10 H4 3.35(3) no .
C10 H6 3.23(3) no .
C11 H13 2.65(2) no .
C11 H17 2.73(3) no .
C12 H1A 2.6325 no .
C12 H1B 3.2462 no .
C12 H1C 2.6073 no .
C12 H17 2.99(3) no .
C13 H1A 3.2800 no .
C13 H1B 2.6364 no .
C13 H1C 2.7125 no .
C13 H9 3.41(3) no .
C13 H10 2.72(3) no .
C13 H11 2.68(2) no .
C13 H14 3.31(3) no .
C13 H16 3.31(3) no .
C14 H1B 3.4957 no .
C14 H11 3.39(2) no .
C14 H12 2.54(3) no .
C14 H15 3.28(3) no .
C14 H17 3.29(2) no .
C15 H16 3.30(2) no .
C16 H13 3.36(3) no .
C16 H17 3.28(3) no .
C17 H14 3.292(19) no .
C18 H1B 3.3127 no .
C18 H1C 2.9079 no .
C18 H10 2.83(3) no .
C18 H11 3.32(2) no .
C18 H12 3.36(2) no .
C18 H13 3.33(2) no .
C18 H15 3.28(3) no .
H1A H9 2.5032 no .
H1A H10 2.9949 no .
H1A H11 3.5291 no .
H1A H12 2.2854 no .
H1B H9 3.5360 no .
H1B H10 3.5369 no .
H1B H12 2.3462 no .
H1B H13 3.5714 no .
H1B H17 3.3357 no .
H1C H9 2.9080 no .
H1C H10 2.5306 no .
H1C H11 3.5407 no .
H1C H12 2.8015 no .
H1C H17 2.5201 no .
H4 H5 2.38(3) no .
H5 H6 2.35(4) no .
H6 H7 2.32(4) no .
H7 H8 2.38(3) no .
H9 H12 2.41(3) no .
H10 H12 2.87(4) no .
H10 H17 2.48(4) no .
H11 H12 2.32(4) no .
H11 H13 3.57(3) no .
H11 H17 3.43(3) no .
H12 H13 2.26(3) no .
H13 H14 2.45(4) no .
H14 H15 2.37(3) no .
H15 H16 2.37(3) no .
H16 H17 2.35(4) no .
F1 H1 3.35(3) no 1_545
F1 H1 3.56(3) no 2_547
F1 H2 2.61(3) no 2_547
F1 H16 3.59(2) no 2_546
F1 H17 3.42(2) no 2_546
F2 H1 3.36(2) no 1_545
F2 H2 3.21(3) no 2_547
F2 H6 2.76(3) no 2_647
F2 H7 2.858(19) no 2_647
F2 H8 3.42(3) no 1_545
F3 H1 3.47(3) no 2_547
F3 H2 3.18(3) no 2_547
F3 H5 3.55(2) no 2_657
F3 H7 3.29(2) no 2_647
F3 H16 2.70(3) no 1_556
O1 H1A 3.4082 no 1_545
O1 H1A 3.2474 no .
O1 H1A 3.1006 no 2_546
O1 H1B 1.8702 no .
O1 H1B 3.2821 no 2_546
O1 H1C 3.1231 no .
O1 H1C 1.8910 no 2_546
O1 H9 2.67(3) no 1_545
O1 H10 3.02(3) no 2_546
O1 H17 2.72(3) no 2_546
O2 H1 2.47(3) no 1_545
O2 H1A 1.9388 no 1_545
O2 H1B 3.3149 no 1_545
O2 H1C 3.3049 no 1_545
O2 H1C 3.1695 no 2_546
O2 H9 2.68(3) no 1_545
O2 H12 3.22(3) no 1_545
O2 H17 2.73(2) no 2_546
O3 H1A 2.9477 no .
O3 H1B 2.6432 no .
O3 H12 3.29(3) no .
N1 H1 3.28(3) no .
N1 H3 3.44(3) no .
C1 H1 3.59(3) no 1_545
C1 H1A 2.9379 no 1_545
C1 H1B 2.8592 no .
C1 H1C 2.8213 no 2_546
C1 H9 2.69(3) no 1_545
C1 H17 2.75(3) no 2_546
C2 H1B 3.1684 no .
C3 H2 3.24(3) no 2_547
C3 H7 3.545(19) no 2_647
C4 H1A 3.0963 no .
C4 H1B 3.0482 no .
C4 H10 3.59(3) no 2_546
C4 H16 3.41(3) no 2_556
C5 H7 3.35(2) no 2_647
C5 H9 3.58(2) no 1_545
C5 H12 3.47(2) no .
C5 H13 3.05(3) no .
C6 H7 3.24(2) no 2_647
C6 H9 3.006(19) no 1_545
C6 H11 3.58(3) no 1_545
C6 H12 3.37(2) no 1_545
C6 H13 3.08(3) no .
C7 H7 3.40(3) no 2_647
C7 H8 3.48(2) no 2_647
C7 H13 2.98(3) no .
C8 H8 3.23(3) no 2_647
C8 H13 2.85(2) no .
C9 H12 3.543(18) no .
C9 H13 2.83(3) no .
C9 H15 3.58(3) no 2_656
C10 H7 3.56(3) no 2_647
C10 H12 3.02(2) no .
C10 H13 2.93(3) no .
C11 H4 3.16(2) no 1_565
C12 H4 3.11(2) no 1_565
C12 H14 3.46(3) no 1_565
C12 H14 3.54(3) no 2_656
C13 H14 3.04(3) no 2_656
C14 H9 3.22(3) no 1_545
C14 H11 3.30(2) no 1_545
C14 H14 2.87(3) no 2_656
C14 H15 2.98(3) no 2_656
C15 H9 3.30(3) no 1_545
C15 H10 3.46(3) no 1_545
C15 H11 2.71(3) no 1_545
C15 H11 3.02(3) no 2_646
C15 H14 2.97(3) no 2_656
C15 H15 3.49(3) no 2_656
C16 H5 3.25(3) no 2_656
C16 H10 3.30(3) no 1_545
C16 H11 3.08(3) no 1_545
C16 H11 3.34(3) no 2_646
C16 H13 3.46(3) no 2_646
C16 H14 3.25(2) no 2_656
C17 H1 3.25(2) no 2_546
C17 H5 3.31(3) no 2_656
C17 H10 3.60(3) no 1_545
C17 H14 3.43(2) no 2_656
C18 H1 3.60(2) no 2_546
C18 H14 3.32(3) no 2_656
H1 F1 3.35(3) no 1_565
H1 F1 3.56(3) no 2_557
H1 F2 3.36(2) no 1_565
H1 F3 3.47(3) no 2_557
H1 O2 2.47(3) no 1_565
H1 N1 3.28(3) no .
H1 C1 3.59(3) no 1_565
H1 C17 3.25(2) no 2_556
H1 C18 3.60(2) no 2_556
H1 H1A 2.6355 no .
H1 H1B 3.0933 no .
H1 H16 2.74(3) no 2_556
H1 H17 3.41(4) no 2_556
H1A O1 3.2474 no .
H1A O1 3.4082 no 1_565
H1A O1 3.1006 no 2_556
H1A O2 1.9388 no 1_565
H1A O3 2.9477 no .
H1A C1 2.9379 no 1_565
H1A C4 3.0963 no .
H1A H1 2.6355 no .
H1A H1B 3.4606 no 2_556
H1A H1C 3.3677 no 2_556
H1A H3 3.2148 no .
H1A H4 3.2274 no 1_565
H1A H17 3.5030 no 2_556
H1B O1 1.8702 no .
H1B O1 3.2821 no 2_556
H1B O2 3.3149 no 1_565
H1B O3 2.6432 no .
H1B C1 2.8592 no .
H1B C2 3.1684 no .
H1B C4 3.0482 no .
H1B H1 3.0933 no .
H1B H1A 3.4606 no 2_546
H1B H1C 2.9567 no 2_546
H1B H3 2.8441 no .
H1B H9 3.5963 no 2_546
H1B H10 3.2696 no 2_546
H1C O1 3.1231 no .
H1C O1 1.8910 no 2_556
H1C O2 3.3049 no 1_565
H1C O2 3.1695 no 2_556
H1C C1 2.8213 no 2_556
H1C H1A 3.3677 no 2_546
H1C H1B 2.9567 no 2_556
H1C H1C 3.4960 no 2_546
H1C H1C 3.4960 no 2_556
H1C H9 3.1365 no 2_546
H1C H10 3.4759 no 2_546
H2 F1 2.61(3) no 2_557
H2 F2 3.21(3) no 2_557
H2 F3 3.18(3) no 2_557
H2 C3 3.24(3) no 2_557
H2 H16 3.52(3) no 2_556
H3 N1 3.44(3) no .
H3 H1A 3.2148 no .
H3 H1B 2.8441 no .
H3 H10 2.67(4) no 2_546
H3 H16 3.47(4) no 2_556
H3 H17 2.78(4) no 2_546
H4 C11 3.16(2) no 1_545
H4 C12 3.11(2) no 1_545
H4 H1A 3.2274 no 1_545
H4 H8 2.90(4) no 1_545
H4 H9 2.56(3) no 1_545
H4 H11 3.21(4) no 1_545
H4 H12 2.47(3) no 1_545
H5 F3 3.55(2) no 2_647
H5 C16 3.25(3) no 2_646
H5 C17 3.31(3) no 2_646
H5 H7 2.98(4) no 1_545
H5 H11 3.47(3) no 1_545
H5 H12 3.49(3) no 1_545
H5 H13 3.56(3) no .
H5 H14 3.55(3) no .
H5 H15 2.99(4) no 2_646
H5 H16 3.11(4) no 2_646
H6 F2 2.76(3) no 2_657
H6 H8 3.20(4) no 2_647
H6 H13 3.32(3) no .
H6 H15 3.57(4) no 2_656
H7 F2 2.858(19) no 2_657
H7 F3 3.29(2) no 2_657
H7 C3 3.545(19) no 2_657
H7 C5 3.35(2) no 2_657
H7 C6 3.24(2) no 2_657
H7 C7 3.40(3) no 2_657
H7 C10 3.56(3) no 2_657
H7 H5 2.98(4) no 1_565
H7 H13 3.31(3) no .
H7 H15 3.33(4) no 2_656
H8 F2 3.42(3) no 1_565
H8 C7 3.48(2) no 2_657
H8 C8 3.23(3) no 2_657
H8 H4 2.90(4) no 1_565
H8 H6 3.20(4) no 2_657
H8 H12 2.88(3) no .
H8 H13 3.49(4) no .
H9 O1 2.67(3) no 1_565
H9 O2 2.68(3) no 1_565
H9 C1 2.69(3) no 1_565
H9 C5 3.58(2) no 1_565
H9 C6 3.006(19) no 1_565
H9 C14 3.22(3) no 1_565
H9 C15 3.30(3) no 1_565
H9 H1B 3.5963 no 2_556
H9 H1C 3.1365 no 2_556
H9 H4 2.56(3) no 1_565
H9 H13 3.44(3) no 1_565
H9 H14 3.55(4) no 1_565
H10 O1 3.02(3) no 2_556
H10 C4 3.59(3) no 2_556
H10 C15 3.46(3) no 1_565
H10 C16 3.30(3) no 1_565
H10 C17 3.60(3) no 1_565
H10 H1B 3.2696 no 2_556
H10 H1C 3.4759 no 2_556
H10 H3 2.67(4) no 2_556
H10 H15 3.52(4) no 1_565
H11 C6 3.58(3) no 1_565
H11 C14 3.30(2) no 1_565
H11 C15 2.71(3) no 1_565
H11 C15 3.02(3) no 2_656
H11 C16 3.08(3) no 1_565
H11 C16 3.34(3) no 2_656
H11 H4 3.21(4) no 1_565
H11 H5 3.47(3) no 1_565
H11 H14 2.60(4) no 1_565
H11 H14 2.77(4) no 2_656
H11 H15 3.26(4) no 1_565
H11 H15 3.31(3) no 2_656
H12 O2 3.22(3) no 1_565
H12 O3 3.29(3) no .
H12 C5 3.47(2) no .
H12 C6 3.37(2) no 1_565
H12 C9 3.543(18) no .
H12 C10 3.02(2) no .
H12 H4 2.47(3) no 1_565
H12 H5 3.49(3) no 1_565
H12 H8 2.88(3) no .
H12 H15 3.49(4) no 2_656
H13 C5 3.05(3) no .
H13 C6 3.08(3) no .
H13 C7 2.98(3) no .
H13 C8 2.85(2) no .
H13 C9 2.83(3) no .
H13 C10 2.93(3) no .
H13 C16 3.46(3) no 2_656
H13 H5 3.56(3) no .
H13 H6 3.32(3) no .
H13 H7 3.31(3) no .
H13 H8 3.49(4) no .
H13 H9 3.44(3) no 1_545
H13 H14 3.34(4) no 2_656
H13 H15 2.63(4) no 2_656
H14 C12 3.46(3) no 1_545
H14 C12 3.54(3) no 2_646
H14 C13 3.04(3) no 2_646
H14 C14 2.87(3) no 2_646
H14 C15 2.97(3) no 2_646
H14 C16 3.25(2) no 2_646
H14 C17 3.43(2) no 2_646
H14 C18 3.32(3) no 2_646
H14 H5 3.55(3) no .
H14 H9 3.55(4) no 1_545
H14 H11 2.60(4) no 1_545
H14 H11 2.77(4) no 2_646
H14 H13 3.34(4) no 2_646
H14 H14 3.45(3) no 2_646
H14 H14 3.45(3) no 2_656
H14 H15 3.53(4) no 2_656
H15 C9 3.58(3) no 2_646
H15 C14 2.98(3) no 2_646
H15 C15 3.49(3) no 2_646
H15 H5 2.99(4) no 2_656
H15 H6 3.57(4) no 2_646
H15 H7 3.33(4) no 2_646
H15 H10 3.52(4) no 1_545
H15 H11 3.26(4) no 1_545
H15 H11 3.31(3) no 2_646
H15 H12 3.49(4) no 2_646
H15 H13 2.63(4) no 2_646
H15 H14 3.53(4) no 2_646
H16 F1 3.59(2) no 2_556
H16 F3 2.70(3) no 1_554
H16 C4 3.41(3) no 2_546
H16 H1 2.74(3) no 2_546
H16 H2 3.52(3) no 2_546
H16 H3 3.47(4) no 2_546
H16 H5 3.11(4) no 2_656
H17 F1 3.42(2) no 2_556
H17 O1 2.72(3) no 2_556
H17 O2 2.73(2) no 2_556
H17 C1 2.75(3) no 2_556
H17 H1 3.41(4) no 2_546
H17 H1A 3.5030 no 2_546
H17 H3 2.78(4) no 2_556

loop_
_geom_hbond_atom_site_label_D
_geom_hbond_atom_site_label_H
_geom_hbond_atom_site_label_A
_geom_hbond_site_symmetry_A
_geom_hbond_distance_DA
_geom_hbond_distance_DH
_geom_hbond_distance_HA
_geom_hbond_angle_DHA
_geom_hbond_publ_flag
N1 H1A O2 1_565 2.819(2) 0.910 1.939 162.1 no
N1 H1B O1 . 2.774(2) 0.910 1.870 171.6 no
N1 H1C O1 2_556 2.7871(18) 0.910 1.891 167.8 no

loop_
_geom_torsion_atom_site_label_1
_geom_torsion_atom_site_label_2
_geom_torsion_atom_site_label_3
_geom_torsion_atom_site_label_4
_geom_torsion
_geom_torsion_publ_flag
C4 O3 C2 C1 64.13(19) no
C4 O3 C2 C3 -58.87(16) no
C4 O3 C2 C5 -177.02(13) no
O1 C1 C2 O3 24.8(2) no
O1 C1 C2 C3 148.23(13) no
O1 C1 C2 C5 -91.96(16) no
O2 C1 C2 O3 -157.26(14) no
O2 C1 C2 C3 -33.82(19) no
O2 C1 C2 C5 86.00(17) no
O3 C2 C3 F1 74.81(17) no
O3 C2 C3 F2 -163.45(12) no
O3 C2 C3 F3 -43.57(17) no
O3 C2 C5 C6 -161.73(13) no
O3 C2 C5 C10 19.38(18) no
C1 C2 C3 F1 -49.51(19) no
C1 C2 C3 F2 72.24(17) no
C1 C2 C3 F3 -167.88(13) no
C1 C2 C5 C6 -40.96(19) no
C1 C2 C5 C10 140.16(13) no
C3 C2 C5 C6 79.21(18) no
C3 C2 C5 C10 -99.67(17) no
C5 C2 C3 F1 -169.28(14) no
C5 C2 C3 F2 -47.53(18) no
C5 C2 C3 F3 72.35(18) no
C2 C5 C6 C7 179.78(13) no
C2 C5 C10 C9 179.41(13) no
C6 C5 C10 C9 0.5(3) no
C10 C5 C6 C7 -1.3(3) no
C5 C6 C7 C8 1.0(3) no
C6 C7 C8 C9 0.3(3) no
C7 C8 C9 C10 -1.1(3) no
C8 C9 C10 C5 0.7(3) no
N1 C11 C13 C14 -122.28(14) no
N1 C11 C13 C18 64.09(19) no
C12 C11 C13 C14 114.87(16) no
C12 C11 C13 C18 -58.76(19) no
C11 C13 C14 C15 -171.65(14) no
C11 C13 C18 C17 172.68(15) no
C14 C13 C18 C17 -1.0(3) no
C18 C13 C14 C15 2.1(3) no
C13 C14 C15 C16 -1.6(3) no
C14 C15 C16 C17 -0.0(3) no
C15 C16 C17 C18 1.2(3) no
C16 C17 C18 C13 -0.7(3) no
